data_7134166
loop_
_publ_author_name
'Singh, Anupamkumar'
'Rahaman, Ajijur'
'Patel, Upendra Kumar Brijmohan'
'Patel, Tulsi R.'
'Bhai, Surjit'
'Ganguly, Bishwajit'
'Bhadra, Sukalyan'

_publ_section_title
;
 Copper catalyzed C(sp3)--H/C(sp3)--H cross-coupling of arylacetic acid
 equivalents with methylarenes via \a-carbonyl radicals
;
_journal_name_full 'Chemical Communications'
_journal_paper_doi 10.1039/D4CC06801G
_journal_year 2025
_chemical_formula_moiety 'C24 H20 N2 O'
_chemical_formula_sum 'C24 H20 N2 O'
_chemical_formula_weight 352.42
_space_group_crystal_system orthorhombic
_space_group_IT_number 29
_space_group_name_Hall 'P 2c -2ac'
_space_group_name_H-M_alt 'P c a 21'
_atom_sites_solution_hydrogens geom
_audit_block_doi 10.5517/ccdc.csd.cc2h15wm
_audit_creation_date 2023-04-21
_audit_creation_method
;
Olex2 1.2
(compiled 2018.05.29 svn.r3508 for OlexSys, GUI svn.r5506)
;
_audit_update_record
;
2023-09-14 deposited with the CCDC.	2025-01-13 downloaded from the CCDC.
;
_cell_angle_alpha 90
_cell_angle_beta 90
_cell_angle_gamma 90
_cell_formula_units_Z 4
_cell_length_a 9.7510(16)
_cell_length_b 19.705(3)
_cell_length_c 9.8592(16)
_cell_measurement_reflns_used 2239
_cell_measurement_temperature 278
_cell_measurement_theta_max 28.203
_cell_measurement_theta_min 2.330
_cell_volume 1894.4(5)
_computing_cell_refinement 'SAINT V8.40B (?, 2016)'
_computing_data_reduction 'SAINT V8.40B (?, 2016)'
_computing_molecular_graphics 'Olex2 (Dolomanov et al., 2009)'
_computing_publication_material 'Olex2 (Dolomanov et al., 2009)'
_computing_structure_refinement 'ShelXL (Sheldrick, 2015)'
_computing_structure_solution 'SHELXT 2018/2 (Sheldrick, 2018)'
_diffrn_ambient_temperature 278
_diffrn_measured_fraction_theta_full 1.000
_diffrn_measured_fraction_theta_max 0.999
_diffrn_measurement_device_type 'Bruker D8 QUEST'
_diffrn_radiation_type MoK\a
_diffrn_radiation_wavelength 0.71073
_diffrn_reflns_av_R_equivalents 0.3113
_diffrn_reflns_av_unetI/netI 0.0757
_diffrn_reflns_Laue_measured_fraction_full 1.000
_diffrn_reflns_Laue_measured_fraction_max 0.999
_diffrn_reflns_limit_h_max 11
_diffrn_reflns_limit_h_min -11
_diffrn_reflns_limit_k_max 23
_diffrn_reflns_limit_k_min -23
_diffrn_reflns_limit_l_max 11
_diffrn_reflns_limit_l_min -11
_diffrn_reflns_number 87541
_diffrn_reflns_point_group_measured_fraction_full 1.000
_diffrn_reflns_point_group_measured_fraction_max 1.000
_diffrn_reflns_theta_full 25.000
_diffrn_reflns_theta_max 25.000
_diffrn_reflns_theta_min 2.067
_exptl_absorpt_coefficient_mu 0.076
_exptl_absorpt_correction_T_max 0.7459
_exptl_absorpt_correction_T_min 0.6175
_exptl_absorpt_correction_type multi-scan
_exptl_absorpt_process_details
'SADABS-2016/2 (Bruker,2016/2) was used for absorption correction. wR2(int) was 0.1384 before and 0.0920 after correction. The Ratio of minimum to maximum transmission is 0.8279. The \l/2 correction factor is Not present.'
_exptl_crystal_colour yellow
_exptl_crystal_colour_primary yellow
_exptl_crystal_density_diffrn 1.236
_exptl_crystal_description plate
_exptl_crystal_F_000 744
_exptl_crystal_size_max 0.22
_exptl_crystal_size_mid 0.16
_exptl_crystal_size_min 0.07
_refine_diff_density_max 0.155
_refine_diff_density_min -0.194
_refine_diff_density_rms 0.039
_refine_ls_abs_structure_details
;
 Refined as an inversion twin.
;
_refine_ls_abs_structure_Flack 2(6)
_refine_ls_extinction_method none
_refine_ls_goodness_of_fit_ref 1.111
_refine_ls_hydrogen_treatment constr
_refine_ls_matrix_type full
_refine_ls_number_parameters 245
_refine_ls_number_reflns 3337
_refine_ls_number_restraints 1
_refine_ls_restrained_S_all 1.111
_refine_ls_R_factor_all 0.1637
_refine_ls_R_factor_gt 0.0539
_refine_ls_shift/su_max 0.000
_refine_ls_shift/su_mean 0.000
_refine_ls_structure_factor_coef Fsqd
_refine_ls_weighting_details 'w=1/[\s^2^(Fo^2^)+(0.0822P)^2^] where P=(Fo^2^+2Fc^2^)/3'
_refine_ls_weighting_scheme calc
_refine_ls_wR_factor_gt 0.1305
_refine_ls_wR_factor_ref 0.2066
_reflns_Friedel_coverage 0.875
_reflns_Friedel_fraction_full 1.000
_reflns_Friedel_fraction_max 1.000
_reflns_number_gt 1506
_reflns_number_total 3337
_reflns_threshold_expression 'I > 2\s(I)'
_cod_data_source_file d4cc06801g2.cif
_cod_data_source_block platon_pl
_cod_database_code 7134166
_shelx_shelxl_version_number 2018/3
_shelx_space_group_comment
;
The symmetry employed for this shelxl refinement is uniquely defined
by the following loop, which should always be used as a source of
symmetry information in preference to the above space-group names.
They are only intended as comments.
;
_shelx_estimated_absorpt_t_max 0.995
_shelx_estimated_absorpt_t_min 0.983
_olex2_refinement_description
;
1. Twinned data refinement
 Scales: -1(6)
 2(6)
2. Fixed Uiso
 At 1.2 times of:
  All C(H) groups, All C(H,H) groups, All N(H) groups
3.a Ternary CH refined with riding coordinates:
 C6(H6)
3.b Secondary CH2 refined with riding coordinates:
 C14(H14A,H14B)
3.c Aromatic/amide H refined with riding coordinates:
 N1(H1), C1(H1A), C2(H2), C10(H10), C11(H11), C12(H12), C13(H13), C16(H16),
 C17(H17), C18(H18), C19(H19), C20(H20), C21(H21), C22(H22), C23(H23), C24(H24),
  C25(H25)
;
_olex2_submission_special_instructions 'No special instructions were received'

loop_
_space_group_symop_operation_xyz
'x, y, z'
'-x, -y, z+1/2'
'-x+1/2, y, z+1/2'
'x+1/2, -y, z'

loop_
_atom_site_label
_atom_site_type_symbol
_atom_site_fract_x
_atom_site_fract_y
_atom_site_fract_z
_atom_site_U_iso_or_equiv
_atom_site_adp_type
_atom_site_occupancy
_atom_site_site_symmetry_order
_atom_site_calc_flag
_atom_site_refinement_flags_posn
_atom_site_refinement_flags_adp
_atom_site_refinement_flags_occupancy
_atom_site_disorder_assembly
_atom_site_disorder_group
O1 O 0.1941(6) 0.2754(3) 0.2264(6) 0.0797(17) Uani 1 1 d . . . . .
N1 N 0.2912(6) 0.3208(3) 0.0392(7) 0.0729(17) Uani 1 1 d . . . . .
H1 H 0.309889 0.312575 -0.044423 0.088 Uiso 1 1 calc R . . . .
C1 C 0.4182(13) 0.5085(6) 0.1673(14) 0.117(4) Uani 1 1 d . . . . .
H1A H 0.452621 0.550530 0.193235 0.141 Uiso 1 1 calc R . . . .
C2 C 0.4639(12) 0.4765(6) 0.0528(14) 0.128(4) Uani 1 1 d . . . . .
H2 H 0.529441 0.498747 0.000590 0.153 Uiso 1 1 calc R . . . .
N3 N 0.4212(9) 0.4154(4) 0.0101(9) 0.103(2) Uani 1 1 d . . . . .
C4 C 0.3289(9) 0.3856(5) 0.0877(9) 0.078(2) Uani 1 1 d . . . . .
C5 C 0.2290(8) 0.2700(4) 0.1086(10) 0.068(2) Uani 1 1 d . . . . .
C6 C 0.2079(7) 0.2038(3) 0.0307(8) 0.066(2) Uani 1 1 d . . . . .
H6 H 0.237157 0.211071 -0.063326 0.080 Uiso 1 1 calc R . . . .
C7 C 0.2958(8) 0.1478(4) 0.0910(7) 0.065(2) Uani 1 1 d . . . . .
C8 C 0.4332(8) 0.1358(4) 0.0415(8) 0.070(2) Uani 1 1 d . . . . .
C9 C 0.5107(9) 0.0836(4) 0.1030(10) 0.079(2) Uani 1 1 d . . . . .
C10 C 0.6459(10) 0.0725(5) 0.0564(11) 0.095(3) Uani 1 1 d . . . . .
H10 H 0.697654 0.038220 0.096354 0.114 Uiso 1 1 calc R . . . .
C11 C 0.7027(10) 0.1096(5) -0.0438(12) 0.098(3) Uani 1 1 d . . . . .
H11 H 0.791774 0.100589 -0.072441 0.118 Uiso 1 1 calc R . . . .
C12 C 0.3208(12) 0.4764(5) 0.2414(12) 0.105(3) Uani 1 1 d . . . . .
H12 H 0.285001 0.497157 0.318274 0.126 Uiso 1 1 calc R . . . .
C13 C 0.2753(11) 0.4141(4) 0.2039(10) 0.090(3) Uani 1 1 d . . . . .
H13 H 0.209866 0.391262 0.255176 0.108 Uiso 1 1 calc R . . . .
C14 C 0.0517(7) 0.1889(4) 0.0305(9) 0.076(2) Uani 1 1 d . . . . .
H14A H 0.035627 0.144982 -0.010814 0.091 Uiso 1 1 calc R . . . .
H14B H 0.019144 0.186929 0.123392 0.091 Uiso 1 1 calc R . . . .
C15 C -0.0277(8) 0.2418(4) -0.0451(9) 0.067(2) Uani 1 1 d . . . . .
C16 C -0.0323(9) 0.2410(5) -0.1836(9) 0.078(2) Uani 1 1 d . . . . .
H16 H 0.012870 0.206569 -0.230015 0.093 Uiso 1 1 calc R . . . .
C17 C -0.1011(9) 0.2891(5) -0.2555(10) 0.088(3) Uani 1 1 d . . . . .
H17 H -0.103061 0.287000 -0.349707 0.106 Uiso 1 1 calc R . . . .
C18 C -0.1674(11) 0.3406(5) -0.1891(11) 0.097(3) Uani 1 1 d . . . . .
H18 H -0.212214 0.374336 -0.237916 0.116 Uiso 1 1 calc R . . . .
C19 C -0.1671(11) 0.3419(5) -0.0523(12) 0.109(3) Uani 1 1 d . . . . .
H19 H -0.215473 0.375482 -0.006435 0.131 Uiso 1 1 calc R . . . .
C20 C -0.0946(9) 0.2931(5) 0.0205(10) 0.091(3) Uani 1 1 d . . . . .
H20 H -0.091733 0.295445 0.114695 0.109 Uiso 1 1 calc R . . . .
C21 C 0.6263(9) 0.1620(5) -0.1049(11) 0.092(3) Uani 1 1 d . . . . .
H21 H 0.664706 0.187883 -0.174047 0.110 Uiso 1 1 calc R . . . .
C22 C 0.4940(9) 0.1748(4) -0.0616(9) 0.077(2) Uani 1 1 d . . . . .
H22 H 0.444410 0.209888 -0.101354 0.093 Uiso 1 1 calc R . . . .
C23 C 0.4566(11) 0.0469(4) 0.2102(10) 0.089(3) Uani 1 1 d . . . . .
H23 H 0.509036 0.012931 0.250268 0.107 Uiso 1 1 calc R . . . .
C24 C 0.3275(11) 0.0596(4) 0.2583(10) 0.086(3) Uani 1 1 d . . . . .
H24 H 0.292854 0.034749 0.330845 0.103 Uiso 1 1 calc R . . . .
C25 C 0.2477(10) 0.1104(4) 0.1970(8) 0.078(2) Uani 1 1 d . . . . .
H25 H 0.159865 0.118777 0.229613 0.093 Uiso 1 1 calc R . . . .

loop_
_atom_site_aniso_label
_atom_site_aniso_U_11
_atom_site_aniso_U_22
_atom_site_aniso_U_33
_atom_site_aniso_U_23
_atom_site_aniso_U_13
_atom_site_aniso_U_12
O1 0.093(4) 0.085(4) 0.060(4) -0.003(3) 0.005(3) -0.003(3)
N1 0.083(4) 0.072(4) 0.063(4) 0.005(4) 0.010(4) -0.006(4)
C1 0.118(9) 0.081(7) 0.154(11) -0.018(8) 0.002(8) -0.017(7)
C2 0.137(9) 0.102(8) 0.144(10) 0.004(9) 0.031(9) -0.034(7)
N3 0.118(6) 0.089(6) 0.104(6) 0.002(5) 0.020(5) -0.028(5)
C4 0.087(6) 0.071(6) 0.076(6) 0.006(5) -0.003(5) -0.003(5)
C5 0.066(5) 0.069(6) 0.068(6) 0.008(5) -0.008(5) 0.001(4)
C6 0.070(5) 0.067(5) 0.062(4) 0.000(4) 0.003(4) -0.001(4)
C7 0.070(5) 0.063(5) 0.061(5) 0.000(4) -0.006(4) 0.005(4)
C8 0.072(5) 0.073(5) 0.064(5) -0.008(4) -0.014(5) 0.001(4)
C9 0.077(6) 0.078(6) 0.081(6) -0.002(5) -0.018(5) 0.011(5)
C10 0.092(7) 0.076(6) 0.117(8) -0.003(6) -0.026(6) 0.016(5)
C11 0.078(6) 0.094(7) 0.122(9) -0.009(7) -0.017(7) 0.015(6)
C12 0.128(10) 0.075(7) 0.113(8) -0.020(6) -0.008(7) 0.001(6)
C13 0.106(7) 0.072(6) 0.092(7) 0.001(6) 0.016(6) 0.000(5)
C14 0.068(5) 0.081(5) 0.080(5) -0.003(5) 0.004(5) -0.006(4)
C15 0.057(5) 0.077(5) 0.069(6) -0.003(5) -0.002(5) 0.004(4)
C16 0.068(6) 0.095(6) 0.071(6) -0.006(5) -0.001(5) 0.009(5)
C17 0.084(7) 0.112(8) 0.068(5) 0.005(6) -0.001(5) 0.009(6)
C18 0.101(8) 0.095(8) 0.094(8) -0.002(6) -0.013(6) 0.023(6)
C19 0.125(9) 0.100(8) 0.102(9) -0.024(7) -0.004(7) 0.038(7)
C20 0.092(7) 0.111(7) 0.069(6) -0.016(6) -0.010(5) 0.023(6)
C21 0.074(6) 0.111(7) 0.090(6) -0.004(6) -0.003(6) 0.001(5)
C22 0.074(6) 0.083(5) 0.075(6) 0.002(5) -0.002(4) 0.006(5)
C23 0.105(8) 0.071(6) 0.092(7) 0.009(6) -0.022(6) 0.012(5)
C24 0.106(8) 0.073(6) 0.079(6) 0.014(5) -0.006(5) -0.005(5)
C25 0.090(6) 0.075(5) 0.069(6) 0.001(5) -0.002(5) 0.003(5)

loop_
_atom_type_symbol
_atom_type_description
_atom_type_scat_dispersion_real
_atom_type_scat_dispersion_imag
_atom_type_scat_source
C C 0.0033 0.0016 'International Tables Vol C Tables 4.2.6.8 and 6.1.1.4'
H H 0.0000 0.0000 'International Tables Vol C Tables 4.2.6.8 and 6.1.1.4'
N N 0.0061 0.0033 'International Tables Vol C Tables 4.2.6.8 and 6.1.1.4'
O O 0.0106 0.0060 'International Tables Vol C Tables 4.2.6.8 and 6.1.1.4'

loop_
_geom_angle_atom_site_label_1
_geom_angle_atom_site_label_2
_geom_angle_atom_site_label_3
_geom_angle
_geom_angle_site_symmetry_1
_geom_angle_site_symmetry_3
_geom_angle_publ_flag
C4 N1 H1 116.1 . . ?
C5 N1 H1 116.1 . . ?
C5 N1 C4 127.8(8) . . ?
C2 C1 H1A 121.4 . . ?
C12 C1 H1A 121.4 . . ?
C12 C1 C2 117.3(10) . . ?
C1 C2 H2 117.6 . . ?
N3 C2 C1 124.8(11) . . ?
N3 C2 H2 117.6 . . ?
C4 N3 C2 115.5(10) . . ?
N3 C4 N1 112.6(8) . . ?
N3 C4 C13 123.9(9) . . ?
C13 C4 N1 123.4(8) . . ?
O1 C5 N1 123.0(8) . . ?
O1 C5 C6 121.1(8) . . ?
N1 C5 C6 115.9(8) . . ?
C5 C6 H6 108.2 . . ?
C5 C6 C14 107.1(6) . . ?
C7 C6 C5 110.3(6) . . ?
C7 C6 H6 108.2 . . ?
C7 C6 C14 114.6(6) . . ?
C14 C6 H6 108.2 . . ?
C8 C7 C6 120.6(7) . . ?
C25 C7 C6 120.0(7) . . ?
C25 C7 C8 119.3(7) . . ?
C9 C8 C7 118.0(8) . . ?
C22 C8 C7 123.1(7) . . ?
C22 C8 C9 118.9(8) . . ?
C8 C9 C10 118.2(9) . . ?
C23 C9 C8 120.3(8) . . ?
C23 C9 C10 121.5(9) . . ?
C9 C10 H10 118.8 . . ?
C11 C10 C9 122.5(9) . . ?
C11 C10 H10 118.8 . . ?
C10 C11 H11 120.2 . . ?
C10 C11 C21 119.6(10) . . ?
C21 C11 H11 120.2 . . ?
C1 C12 H12 119.8 . . ?
C1 C12 C13 120.3(11) . . ?
C13 C12 H12 119.8 . . ?
C4 C13 H13 121.0 . . ?
C12 C13 C4 118.1(10) . . ?
C12 C13 H13 121.0 . . ?
C6 C14 H14A 109.2 . . ?
C6 C14 H14B 109.2 . . ?
H14A C14 H14B 107.9 . . ?
C15 C14 C6 112.1(6) . . ?
C15 C14 H14A 109.2 . . ?
C15 C14 H14B 109.2 . . ?
C16 C15 C14 120.4(8) . . ?
C20 C15 C14 121.8(8) . . ?
C20 C15 C16 117.8(9) . . ?
C15 C16 H16 119.0 . . ?
C17 C16 C15 121.9(9) . . ?
C17 C16 H16 119.0 . . ?
C16 C17 H17 120.0 . . ?
C16 C17 C18 120.0(9) . . ?
C18 C17 H17 120.0 . . ?
C17 C18 H18 120.3 . . ?
C19 C18 C17 119.4(10) . . ?
C19 C18 H18 120.3 . . ?
C18 C19 H19 119.9 . . ?
C18 C19 C20 120.2(10) . . ?
C20 C19 H19 119.9 . . ?
C15 C20 C19 120.6(9) . . ?
C15 C20 H20 119.7 . . ?
C19 C20 H20 119.7 . . ?
C11 C21 H21 120.1 . . ?
C22 C21 C11 119.7(10) . . ?
C22 C21 H21 120.1 . . ?
C8 C22 H22 119.4 . . ?
C21 C22 C8 121.2(8) . . ?
C21 C22 H22 119.4 . . ?
C9 C23 H23 119.4 . . ?
C24 C23 C9 121.3(8) . . ?
C24 C23 H23 119.4 . . ?
C23 C24 H24 120.3 . . ?
C23 C24 C25 119.4(9) . . ?
C25 C24 H24 120.3 . . ?
C7 C25 C24 121.7(9) . . ?
C7 C25 H25 119.1 . . ?
C24 C25 H25 119.1 . . ?

loop_
_geom_bond_atom_site_label_1
_geom_bond_atom_site_label_2
_geom_bond_distance
_geom_bond_site_symmetry_2
_geom_bond_publ_flag
O1 C5 1.215(10) . ?
N1 H1 0.8600 . ?
N1 C4 1.411(10) . ?
N1 C5 1.355(10) . ?
C1 H1A 0.9300 . ?
C1 C2 1.368(15) . ?
C1 C12 1.355(14) . ?
C2 H2 0.9300 . ?
C2 N3 1.341(13) . ?
N3 C4 1.320(11) . ?
C4 C13 1.379(11) . ?
C5 C6 1.528(10) . ?
C6 H6 0.9800 . ?
C6 C7 1.518(10) . ?
C6 C14 1.551(10) . ?
C7 C8 1.446(10) . ?
C7 C25 1.362(10) . ?
C8 C9 1.414(11) . ?
C8 C22 1.405(11) . ?
C9 C10 1.414(13) . ?
C9 C23 1.385(12) . ?
C10 H10 0.9300 . ?
C10 C11 1.348(13) . ?
C11 H11 0.9300 . ?
C11 C21 1.410(12) . ?
C12 H12 0.9300 . ?
C12 C13 1.356(12) . ?
C13 H13 0.9300 . ?
C14 H14A 0.9700 . ?
C14 H14B 0.9700 . ?
C14 C15 1.498(11) . ?
C15 C16 1.366(10) . ?
C15 C20 1.365(11) . ?
C16 H16 0.9300 . ?
C16 C17 1.360(11) . ?
C17 H17 0.9300 . ?
C17 C18 1.370(12) . ?
C18 H18 0.9300 . ?
C18 C19 1.349(12) . ?
C19 H19 0.9300 . ?
C19 C20 1.393(13) . ?
C20 H20 0.9300 . ?
C21 H21 0.9300 . ?
C21 C22 1.382(11) . ?
C22 H22 0.9300 . ?
C23 H23 0.9300 . ?
C23 C24 1.368(13) . ?
C24 H24 0.9300 . ?
C24 C25 1.406(11) . ?
C25 H25 0.9300 . ?

loop_
_geom_torsion_atom_site_label_1
_geom_torsion_atom_site_label_2
_geom_torsion_atom_site_label_3
_geom_torsion_atom_site_label_4
_geom_torsion
_geom_torsion_site_symmetry_1
_geom_torsion_site_symmetry_2
_geom_torsion_site_symmetry_3
_geom_torsion_site_symmetry_4
_geom_torsion_publ_flag
O1 C5 C6 C7 -65.5(9) . . . . ?
O1 C5 C6 C14 59.9(9) . . . . ?
N1 C4 C13 C12 179.2(8) . . . . ?
N1 C5 C6 C7 113.0(7) . . . . ?
N1 C5 C6 C14 -121.6(7) . . . . ?
C1 C2 N3 C4 -0.4(17) . . . . ?
C1 C12 C13 C4 -1.3(15) . . . . ?
C2 C1 C12 C13 2.1(17) . . . . ?
C2 N3 C4 N1 -178.4(9) . . . . ?
C2 N3 C4 C13 1.3(14) . . . . ?
N3 C4 C13 C12 -0.4(14) . . . . ?
C4 N1 C5 O1 1.7(12) . . . . ?
C4 N1 C5 C6 -176.8(7) . . . . ?
C5 N1 C4 N3 161.4(8) . . . . ?
C5 N1 C4 C13 -18.3(12) . . . . ?
C5 C6 C7 C8 -90.6(9) . . . . ?
C5 C6 C7 C25 86.4(8) . . . . ?
C5 C6 C14 C15 64.2(8) . . . . ?
C6 C7 C8 C9 179.1(7) . . . . ?
C6 C7 C8 C22 1.1(11) . . . . ?
C6 C7 C25 C24 -178.0(7) . . . . ?
C6 C14 C15 C16 78.8(10) . . . . ?
C6 C14 C15 C20 -99.5(10) . . . . ?
C7 C6 C14 C15 -173.0(7) . . . . ?
C7 C8 C9 C10 -179.0(8) . . . . ?
C7 C8 C9 C23 -1.9(11) . . . . ?
C7 C8 C22 C21 179.3(8) . . . . ?
C8 C7 C25 C24 -1.0(11) . . . . ?
C8 C9 C10 C11 0.0(13) . . . . ?
C8 C9 C23 C24 0.5(12) . . . . ?
C9 C8 C22 C21 1.3(11) . . . . ?
C9 C10 C11 C21 0.5(14) . . . . ?
C9 C23 C24 C25 0.6(13) . . . . ?
C10 C9 C23 C24 177.6(9) . . . . ?
C10 C11 C21 C22 -0.1(13) . . . . ?
C11 C21 C22 C8 -0.9(13) . . . . ?
C12 C1 C2 N3 -1.3(19) . . . . ?
C14 C6 C7 C8 148.4(7) . . . . ?
C14 C6 C7 C25 -34.6(10) . . . . ?
C14 C15 C16 C17 -178.6(8) . . . . ?
C14 C15 C20 C19 179.6(8) . . . . ?
C15 C16 C17 C18 0.5(15) . . . . ?
C16 C15 C20 C19 1.3(15) . . . . ?
C16 C17 C18 C19 -1.9(16) . . . . ?
C17 C18 C19 C20 3.0(18) . . . . ?
C18 C19 C20 C15 -2.7(17) . . . . ?
C20 C15 C16 C17 -0.2(14) . . . . ?
C22 C8 C9 C10 -0.9(11) . . . . ?
C22 C8 C9 C23 176.2(8) . . . . ?
C23 C9 C10 C11 -177.1(8) . . . . ?
C23 C24 C25 C7 -0.3(12) . . . . ?
C25 C7 C8 C9 2.1(10) . . . . ?
C25 C7 C8 C22 -175.9(7) . . . . ?

loop_
_twin_individual_id
_twin_individual_mass_fraction_refined
1 -1(6)
2 2(6)
